data_7718478
loop_
_publ_author_name
'Rehfu&#xdf;, Wiebke G'
'Kalytta-Mewes, Andreas'
'Kraft, Maryana'
'Nguyen, Binh Minh'
'Br&#xfc;tting, Wolfgang'
'Volkmer, Dirk'

_publ_section_title
;
 Synthesis, electronic and photophysical investigations of
 ruthenium(II)-centred heterometallic Kuratowski complexes which feature
 redox-active metal centres.
;
_journal_issue 17
_journal_name_full 'Dalton transactions (Cambridge, England : 2003)'
_journal_page_first 6910
_journal_page_last 6921
_journal_paper_doi 10.1039/d5dt00088b
_journal_volume 54
_journal_year 2025
_chemical_formula_sum 'C120 H116 Br4 Cl8 N36 Ni8 Ru2'
_chemical_formula_weight 3337.54
_space_group_crystal_system monoclinic
_space_group_IT_number 14
_space_group_name_Hall '-P 2yn'
_space_group_name_H-M_alt 'P 1 21/n 1'
_atom_sites_solution_hydrogens geom
_audit_creation_method SHELXL-2018/3
_audit_update_record
;
2024-11-13 deposited with the CCDC.	2025-04-02 downloaded from the CCDC.
;
_cell_angle_alpha 90
_cell_angle_beta 91.7470(10)
_cell_angle_gamma 90
_cell_formula_units_Z 2
_cell_length_a 16.1222(5)
_cell_length_b 18.4352(5)
_cell_length_c 21.8748(7)
_cell_measurement_reflns_used 9656
_cell_measurement_temperature 200(2)
_cell_measurement_theta_max 31.987
_cell_measurement_theta_min 2.398
_cell_volume 6498.5(3)
_computing_cell_refinement 'SAINT V8.40A'
_computing_data_collection 'Bruker APEX3'
_computing_data_reduction 'SAINT V8.40A'
_computing_structure_refinement 'SHELXL-2018/3 (Sheldrick, 2018)'
_computing_structure_solution 'SHELXT 2014/5 (Sheldrick, 2014)'
_diffrn_ambient_temperature 200(2)
_diffrn_measured_fraction_theta_full 0.999
_diffrn_measured_fraction_theta_max 0.999
_diffrn_measurement_device_type 'Bruker D8 Venture APEX 3'
_diffrn_radiation_type MoK\a
_diffrn_radiation_wavelength 0.71073
_diffrn_reflns_av_R_equivalents 0.0630
_diffrn_reflns_av_unetI/netI 0.0279
_diffrn_reflns_Laue_measured_fraction_full 0.999
_diffrn_reflns_Laue_measured_fraction_max 0.999
_diffrn_reflns_limit_h_max 20
_diffrn_reflns_limit_h_min -20
_diffrn_reflns_limit_k_max 23
_diffrn_reflns_limit_k_min -23
_diffrn_reflns_limit_l_max 28
_diffrn_reflns_limit_l_min -28
_diffrn_reflns_number 190278
_diffrn_reflns_point_group_measured_fraction_full 0.999
_diffrn_reflns_point_group_measured_fraction_max 0.999
_diffrn_reflns_theta_full 25.242
_diffrn_reflns_theta_max 27.500
_diffrn_reflns_theta_min 2.166
_diffrn_source 'fine-focus sealed tube'
_exptl_absorpt_coefficient_mu 2.814
_exptl_absorpt_correction_T_max 0.7273
_exptl_absorpt_correction_T_min 0.6774
_exptl_absorpt_correction_type multi-scan
_exptl_absorpt_process_details SADABS-2016/2
_exptl_crystal_colour orange
_exptl_crystal_density_diffrn 1.706
_exptl_crystal_description rhombohedra
_exptl_crystal_F_000 3352
_exptl_crystal_size_max 0.1
_exptl_crystal_size_mid 0.04
_exptl_crystal_size_min 0.03
_refine_diff_density_max 0.993
_refine_diff_density_min -1.255
_refine_diff_density_rms 0.089
_refine_ls_extinction_method none
_refine_ls_goodness_of_fit_ref 1.062
_refine_ls_hydrogen_treatment constr
_refine_ls_matrix_type full
_refine_ls_number_parameters 814
_refine_ls_number_reflns 14914
_refine_ls_number_restraints 0
_refine_ls_restrained_S_all 1.062
_refine_ls_R_factor_all 0.0454
_refine_ls_R_factor_gt 0.0326
_refine_ls_shift/su_max 0.002
_refine_ls_shift/su_mean 0.000
_refine_ls_structure_factor_coef Fsqd
_refine_ls_weighting_details 'w=1/[\s^2^(Fo^2^)+(0.0257P)^2^+11.3724P] where P=(Fo^2^+2Fc^2^)/3'
_refine_ls_weighting_scheme calc
_refine_ls_wR_factor_gt 0.0705
_refine_ls_wR_factor_ref 0.0760
_reflns_Friedel_coverage 0.000
_reflns_number_gt 12329
_reflns_number_total 14914
_reflns_threshold_expression 'I > 2\s(I)'
_cod_data_source_file d5dt00088b2.cif
_cod_data_source_block mo_DUW429_2_0m_a
_cod_depositor_comments 'Adding full bibliography for 7718478--7718482.cif.'
_cod_original_sg_symbol_H-M 'P 21/n'
_cod_database_code 7718478
_shelx_shelxl_version_number 2018/3
_shelx_space_group_comment
;
The symmetry employed for this shelxl refinement is uniquely defined
by the following loop, which should always be used as a source of
symmetry information in preference to the above space-group names.
They are only intended as comments.
;

loop_
_space_group_symop_operation_xyz
'x, y, z'
'-x+1/2, y+1/2, -z+1/2'
'-x, -y, -z'
'x-1/2, -y-1/2, z-1/2'

loop_
_atom_site_label
_atom_site_type_symbol
_atom_site_fract_x
_atom_site_fract_y
_atom_site_fract_z
_atom_site_U_iso_or_equiv
_atom_site_adp_type
_atom_site_occupancy
_atom_site_site_symmetry_order
_atom_site_calc_flag
_atom_site_refinement_flags_posn
_atom_site_refinement_flags_adp
_atom_site_refinement_flags_occupancy
_atom_site_disorder_assembly
_atom_site_disorder_group
Ru1 Ru 0.43661(2) 0.52500(2) 0.26089(2) 0.01261(5) Uani 1 1 d . . . . .
C1 C 0.55340(16) 0.35777(14) 0.36152(12) 0.0169(5) Uani 1 1 d . . . . .
N1 N 0.51842(13) 0.42550(11) 0.35646(10) 0.0151(4) Uani 1 1 d . . . . .
Cl1 Cl 0.52712(4) 0.58174(3) 0.50383(3) 0.01988(13) Uani 1 1 d . . . . .
Br1 Br 0.66894(4) 0.95889(3) 0.40768(3) 0.0911(2) Uani 1 1 d . . . . .
Ni1 Ni 0.50374(2) 0.50581(2) 0.41829(2) 0.01456(7) Uani 1 1 d . . . . .
Ni2 Ni 0.45580(2) 0.35659(2) 0.18339(2) 0.01675(7) Uani 1 1 d . . . . .
C2 C 0.54087(16) 0.32350(14) 0.30522(12) 0.0172(5) Uani 1 1 d . . . . .
N2 N 0.48739(13) 0.43173(11) 0.29949(9) 0.0145(4) Uani 1 1 d . . . . .
Cl2 Cl 0.45865(6) 0.26096(4) 0.12605(4) 0.0411(2) Uani 1 1 d . . . . .
Br2 Br 0.29873(3) 0.52327(3) 0.75327(2) 0.05884(12) Uani 1 1 d . . . . .
Ni3 Ni 0.22388(2) 0.57967(2) 0.25358(2) 0.01738(7) Uani 1 1 d . . . . .
C3 C 0.56946(19) 0.25219(15) 0.29511(13) 0.0254(6) Uani 1 1 d . . . . .
H3 H 0.559428 0.228513 0.257019 0.030 Uiso 1 1 calc R U . . .
N3 N 0.49960(14) 0.37075(11) 0.26767(10) 0.0171(4) Uani 1 1 d . . . . .
Ni4 Ni 0.55651(2) 0.65868(2) 0.18677(2) 0.01759(7) Uani 1 1 d . . . . .
C4 C 0.6121(2) 0.21837(16) 0.34208(14) 0.0293(7) Uani 1 1 d . . . . .
N4 N 0.34562(14) 0.39777(12) 0.19915(10) 0.0171(4) Uani 1 1 d . . . . .
Cl3 Cl 0.09707(5) 0.61603(5) 0.24659(4) 0.0411(2) Uani 1 1 d . . . . .
Cl4 Cl 0.62701(6) 0.74284(5) 0.14286(4) 0.0416(2) Uani 1 1 d . . . . .
N9 N 0.38780(13) 0.53391(11) 0.39433(9) 0.0147(4) Uani 1 1 d . . . . .
C9 C 0.26727(16) 0.37284(14) 0.18581(12) 0.0180(5) Uani 1 1 d . . . . .
N8 N 0.36404(13) 0.54395(11) 0.33591(10) 0.0148(4) Uani 1 1 d . . . . .
C8 C 0.6425(3) 0.14139(19) 0.33356(18) 0.0525(11) Uani 1 1 d . . . . .
H8A H 0.621559 0.122736 0.294075 0.079 Uiso 1 1 calc R U . . .
H8B H 0.622294 0.110753 0.366548 0.079 Uiso 1 1 calc R U . . .
H8C H 0.703313 0.140882 0.334527 0.079 Uiso 1 1 calc R U . . .
N7 N 0.28577(13) 0.56740(11) 0.33161(10) 0.0169(4) Uani 1 1 d . . . . .
C7 C 0.6725(2) 0.2147(2) 0.45128(16) 0.0432(9) Uani 1 1 d . . . . .
H7A H 0.641876 0.170986 0.462451 0.065 Uiso 1 1 calc R U . . .
H7B H 0.678152 0.246783 0.486879 0.065 Uiso 1 1 calc R U . . .
H7C H 0.727773 0.200968 0.437743 0.065 Uiso 1 1 calc R U . . .
N6 N 0.25937(14) 0.48432(12) 0.22349(10) 0.0183(5) Uani 1 1 d . . . . .
C6 C 0.59657(17) 0.32237(15) 0.40997(13) 0.0218(6) Uani 1 1 d . . . . .
H6 H 0.605058 0.345415 0.448497 0.026 Uiso 1 1 calc R U . . .
N5 N 0.33898(13) 0.46466(11) 0.22209(10) 0.0157(4) Uani 1 1 d . . . . .
C5 C 0.62590(19) 0.25382(16) 0.39989(14) 0.0268(6) Uani 1 1 d . . . . .
N10 N 0.31015(14) 0.63811(12) 0.21642(10) 0.0175(4) Uani 1 1 d . . . . .
C10 C 0.21263(17) 0.42784(14) 0.20180(12) 0.0199(5) Uani 1 1 d . . . . .
N11 N 0.39001(13) 0.61937(11) 0.21992(10) 0.0158(4) Uani 1 1 d . . . . .
C11 C 0.12626(18) 0.41923(16) 0.19543(14) 0.0263(6) Uani 1 1 d . . . . .
H11 H 0.089330 0.456816 0.206556 0.032 Uiso 1 1 calc R U . . .
N12 N 0.43644(14) 0.67020(11) 0.19440(10) 0.0172(4) Uani 1 1 d . . . . .
C12 C 0.09727(18) 0.35438(17) 0.17251(15) 0.0290(7) Uani 1 1 d . . . . .
N13 N 0.57523(13) 0.63400(11) 0.27329(10) 0.0164(4) Uani 1 1 d . . . . .
C13 C 0.15323(18) 0.29841(15) 0.15423(14) 0.0252(6) Uani 1 1 d . . . . .
N14 N 0.53279(13) 0.58358(11) 0.30268(10) 0.0152(4) Uani 1 1 d . . . . .
C14 C 0.23798(18) 0.30692(15) 0.16093(13) 0.0232(6) Uani 1 1 d . . . . .
H14 H 0.275114 0.269770 0.149211 0.028 Uiso 1 1 calc R U . . .
N15 N 0.56042(13) 0.57660(12) 0.36056(10) 0.0161(4) Uani 1 1 d . . . . .
C15 C 0.1176(2) 0.22924(16) 0.12735(18) 0.0384(8) Uani 1 1 d . . . . .
H15A H 0.077977 0.241086 0.093981 0.058 Uiso 1 1 calc R U . . .
H15B H 0.089186 0.202227 0.159129 0.058 Uiso 1 1 calc R U . . .
H15C H 0.162535 0.199513 0.111511 0.058 Uiso 1 1 calc R U . . .
N16 N 0.54791(14) 0.55938(12) 0.15516(10) 0.0174(4) Uani 1 1 d . . . . .
C16 C 0.0051(2) 0.3413(2) 0.1665(2) 0.0537(11) Uani 1 1 d . . . . .
H16A H -0.024613 0.386119 0.175977 0.080 Uiso 1 1 calc R U . . .
H16B H -0.010686 0.303096 0.195033 0.080 Uiso 1 1 calc R U . . .
H16C H -0.009419 0.326230 0.124555 0.080 Uiso 1 1 calc R U . . .
N17 N 0.50550(14) 0.50774(12) 0.18337(10) 0.0170(4) Uani 1 1 d . . . . .
C17 C 0.25761(17) 0.57315(14) 0.38933(12) 0.0177(5) Uani 1 1 d . . . . .
N18 N 0.50609(14) 0.44598(12) 0.15108(10) 0.0174(4) Uani 1 1 d . . . . .
C18 C 0.32141(16) 0.55082(13) 0.42910(12) 0.0167(5) Uani 1 1 d . . . . .
C19 C 0.30893(18) 0.54902(14) 0.49219(12) 0.0205(6) Uani 1 1 d . . . . .
H19 H 0.351558 0.532364 0.519664 0.025 Uiso 1 1 calc R U . . .
C22 C 0.18032(17) 0.59694(14) 0.41029(13) 0.0202(5) Uani 1 1 d . . . . .
H22 H 0.137650 0.612783 0.382511 0.024 Uiso 1 1 calc R U . . .
C21 C 0.16892(18) 0.59641(15) 0.47216(14) 0.0239(6) Uani 1 1 d . . . . .
C20 C 0.23404(18) 0.57174(15) 0.51370(13) 0.0226(6) Uani 1 1 d . . . . .
C23 C 0.0874(2) 0.6210(2) 0.49717(16) 0.0388(8) Uani 1 1 d . . . . .
H23A H 0.050009 0.636072 0.463334 0.058 Uiso 1 1 calc R U . . .
H23B H 0.097036 0.662040 0.524997 0.058 Uiso 1 1 calc R U . . .
H23C H 0.062106 0.580976 0.519435 0.058 Uiso 1 1 calc R U . . .
C24 C 0.2204(2) 0.5719(2) 0.58112(14) 0.0363(8) Uani 1 1 d . . . . .
H24A H 0.170984 0.543093 0.589739 0.054 Uiso 1 1 calc R U . . .
H24B H 0.212377 0.621827 0.595088 0.054 Uiso 1 1 calc R U . . .
H24C H 0.268829 0.550799 0.602639 0.054 Uiso 1 1 calc R U . . .
C25 C 0.30476(17) 0.70400(14) 0.18802(12) 0.0186(5) Uani 1 1 d . . . . .
C27 C 0.40159(18) 0.78941(15) 0.14394(13) 0.0238(6) Uani 1 1 d . . . . .
H27 H 0.456355 0.802326 0.133351 0.029 Uiso 1 1 calc R U . . .
C26 C 0.38523(17) 0.72398(14) 0.17380(12) 0.0188(5) Uani 1 1 d . . . . .
C28 C 0.33533(19) 0.83422(15) 0.13055(14) 0.0262(6) Uani 1 1 d . . . . .
C29 C 0.25233(19) 0.81357(15) 0.14524(13) 0.0248(6) Uani 1 1 d . . . . .
C30 C 0.23675(18) 0.74862(15) 0.17335(13) 0.0238(6) Uani 1 1 d . . . . .
H30 H 0.181849 0.734473 0.182508 0.029 Uiso 1 1 calc R U . . .
C31 C 0.1814(2) 0.86361(17) 0.13011(16) 0.0354(8) Uani 1 1 d . . . . .
H31A H 0.178753 0.872679 0.085952 0.053 Uiso 1 1 calc R U . . .
H31B H 0.189732 0.909601 0.151914 0.053 Uiso 1 1 calc R U . . .
H31C H 0.129437 0.841278 0.142567 0.053 Uiso 1 1 calc R U . . .
C32 C 0.3507(2) 0.90732(17) 0.10210(18) 0.0408(9) Uani 1 1 d . . . . .
H32A H 0.408173 0.909909 0.088949 0.061 Uiso 1 1 calc R U . . .
H32B H 0.341022 0.945519 0.132211 0.061 Uiso 1 1 calc R U . . .
H32C H 0.312826 0.914023 0.066645 0.061 Uiso 1 1 calc R U . . .
C33 C 0.62489(16) 0.62485(14) 0.36864(12) 0.0181(5) Uani 1 1 d . . . . .
C34 C 0.63299(16) 0.66180(14) 0.31338(12) 0.0179(5) Uani 1 1 d . . . . .
C35 C 0.69301(17) 0.71646(15) 0.30560(14) 0.0233(6) Uani 1 1 d . . . . .
H35 H 0.697052 0.741484 0.267838 0.028 Uiso 1 1 calc R U . . .
C36 C 0.74528(19) 0.73222(16) 0.35439(14) 0.0269(6) Uani 1 1 d . . . . .
C37 C 0.73929(19) 0.69303(17) 0.41106(14) 0.0280(6) Uani 1 1 d . . . . .
C38 C 0.67978(18) 0.64023(16) 0.41837(13) 0.0246(6) Uani 1 1 d . . . . .
H38 H 0.675875 0.614871 0.455977 0.030 Uiso 1 1 calc R U . . .
C39 C 0.7990(2) 0.7113(2) 0.46353(17) 0.0483(10) Uani 1 1 d . . . . .
H39A H 0.855838 0.700792 0.451660 0.072 Uiso 1 1 calc R U . . .
H39B H 0.785591 0.682066 0.499327 0.072 Uiso 1 1 calc R U . . .
H39C H 0.794106 0.762902 0.473600 0.072 Uiso 1 1 calc R U . . .
C40 C 0.8098(2) 0.7909(2) 0.34830(17) 0.0402(8) Uani 1 1 d . . . . .
H40A H 0.808923 0.808699 0.306069 0.060 Uiso 1 1 calc R U . . .
H40B H 0.864767 0.771147 0.358882 0.060 Uiso 1 1 calc R U . . .
H40C H 0.797454 0.831019 0.376004 0.060 Uiso 1 1 calc R U . . .
C41 C 0.57594(17) 0.53065(15) 0.10225(12) 0.0199(5) Uani 1 1 d . . . . .
C42 C 0.54960(17) 0.45884(15) 0.09978(12) 0.0191(5) Uani 1 1 d . . . . .
C43 C 0.56815(18) 0.41426(16) 0.04952(13) 0.0244(6) Uani 1 1 d . . . . .
H43 H 0.550389 0.365160 0.047585 0.029 Uiso 1 1 calc R U . . .
C44 C 0.61275(19) 0.44449(18) 0.00361(13) 0.0272(6) Uani 1 1 d . . . . .
C45 C 0.63939(18) 0.51867(18) 0.00630(13) 0.0270(6) Uani 1 1 d . . . . .
C46 C 0.62148(18) 0.56173(17) 0.05527(13) 0.0250(6) Uani 1 1 d . . . . .
H46 H 0.639263 0.610823 0.057326 0.030 Uiso 1 1 calc R U . . .
C47 C 0.6869(2) 0.5503(2) -0.04586(15) 0.0409(8) Uani 1 1 d . . . . .
H47A H 0.653422 0.546229 -0.083872 0.061 Uiso 1 1 calc R U . . .
H47B H 0.738978 0.523610 -0.050068 0.061 Uiso 1 1 calc R U . . .
H47C H 0.699022 0.601457 -0.037489 0.061 Uiso 1 1 calc R U . . .
C48 C 0.6343(2) 0.3985(2) -0.05077(14) 0.0380(8) Uani 1 1 d . . . . .
H48A H 0.615613 0.422978 -0.088506 0.057 Uiso 1 1 calc R U . . .
H48B H 0.606790 0.351308 -0.047940 0.057 Uiso 1 1 calc R U . . .
H48C H 0.694547 0.391476 -0.051150 0.057 Uiso 1 1 calc R U . . .
C49 C 0.1897(2) 0.50942(19) 0.71975(15) 0.0349(7) Uani 1 1 d . . . . .
C50 C 0.1706(2) 0.4443(2) 0.69194(18) 0.0433(9) Uani 1 1 d . . . . .
H50 H 0.210678 0.406598 0.690849 0.052 Uiso 1 1 calc R U . . .
C51 C 0.0926(3) 0.4345(2) 0.6657(2) 0.0560(11) Uani 1 1 d . . . . .
H51 H 0.078583 0.389639 0.646606 0.067 Uiso 1 1 calc R U . . .
C52 C 0.0350(3) 0.4895(3) 0.6670(2) 0.0577(11) Uani 1 1 d . . . . .
H52 H -0.018591 0.482714 0.648699 0.069 Uiso 1 1 calc R U . . .
C53 C 0.0551(2) 0.5542(2) 0.6949(2) 0.0520(11) Uani 1 1 d . . . . .
H53 H 0.015040 0.591993 0.695789 0.062 Uiso 1 1 calc R U . . .
C54 C 0.1331(2) 0.5649(2) 0.72187(17) 0.0424(9) Uani 1 1 d . . . . .
H54 H 0.146984 0.609584 0.741305 0.051 Uiso 1 1 calc R U . . .
C55 C 0.6257(3) 0.9119(2) 0.4770(2) 0.0532(10) Uani 1 1 d . . . . .
C56 C 0.6224(3) 0.8381(2) 0.4784(2) 0.0582(11) Uani 1 1 d . . . . .
H56 H 0.642708 0.812746 0.444081 0.070 Uiso 1 1 calc R U . . .
C57 C 0.5918(3) 0.7969(4) 0.5255(2) 0.0806(17) Uani 1 1 d . . . . .
H57 H 0.587505 0.745565 0.524208 0.097 Uiso 1 1 calc R U . . .
C58 C 0.5676(4) 0.8392(5) 0.5758(3) 0.096(2) Uani 1 1 d . . . . .
H58 H 0.549276 0.814815 0.611189 0.115 Uiso 1 1 calc R U . . .
C59 C 0.5693(4) 0.9147(5) 0.5762(3) 0.096(2) Uani 1 1 d . . . . .
H59 H 0.550520 0.940438 0.610750 0.115 Uiso 1 1 calc R U . . .
C60 C 0.5981(3) 0.9526(3) 0.5264(3) 0.0845(18) Uani 1 1 d . . . . .
H60 H 0.599089 1.004138 0.525802 0.101 Uiso 1 1 calc R U . . .

loop_
_atom_site_aniso_label
_atom_site_aniso_U_11
_atom_site_aniso_U_22
_atom_site_aniso_U_33
_atom_site_aniso_U_23
_atom_site_aniso_U_13
_atom_site_aniso_U_12
Ru1 0.01335(10) 0.01412(9) 0.01037(9) -0.00004(7) 0.00028(7) 0.00057(7)
C1 0.0187(13) 0.0173(12) 0.0147(13) -0.0014(10) 0.0015(10) 0.0013(10)
N1 0.0174(11) 0.0155(10) 0.0124(10) 0.0004(8) -0.0001(8) 0.0009(8)
Cl1 0.0269(3) 0.0182(3) 0.0145(3) -0.0006(2) 0.0005(3) -0.0024(2)
Br1 0.0892(4) 0.0877(4) 0.0948(4) 0.0406(3) -0.0203(3) -0.0304(3)
Ni1 0.01656(16) 0.01562(15) 0.01141(16) -0.00053(12) -0.00098(12) 0.00057(12)
Ni2 0.01879(17) 0.01732(16) 0.01408(16) -0.00304(12) -0.00041(13) 0.00093(13)
C2 0.0200(13) 0.0171(12) 0.0146(13) 0.0003(10) 0.0018(10) 0.0033(10)
N2 0.0160(11) 0.0156(10) 0.0119(10) -0.0013(8) 0.0005(8) 0.0005(8)
Cl2 0.0433(5) 0.0329(4) 0.0475(5) -0.0240(4) 0.0081(4) -0.0054(3)
Br2 0.0453(2) 0.0771(3) 0.0531(3) -0.0155(2) -0.01383(19) 0.0217(2)
Ni3 0.01518(17) 0.02083(17) 0.01611(17) 0.00013(13) -0.00008(13) 0.00255(13)
C3 0.0340(17) 0.0208(13) 0.0215(15) -0.0044(11) 0.0006(12) 0.0058(12)
N3 0.0184(11) 0.0162(10) 0.0167(11) -0.0018(8) 0.0014(9) 0.0022(8)
Ni4 0.01834(17) 0.01816(16) 0.01634(17) 0.00345(13) 0.00150(13) -0.00065(13)
C4 0.0388(18) 0.0212(14) 0.0280(16) -0.0004(12) 0.0032(13) 0.0101(13)
N4 0.0173(11) 0.0195(11) 0.0144(11) -0.0007(8) -0.0015(9) -0.0008(8)
Cl3 0.0200(4) 0.0564(5) 0.0471(5) 0.0091(4) 0.0025(3) 0.0130(3)
Cl4 0.0435(5) 0.0369(4) 0.0448(5) 0.0172(4) 0.0094(4) -0.0129(4)
N9 0.0169(11) 0.0162(10) 0.0109(10) 0.0002(8) 0.0013(8) 0.0000(8)
C9 0.0172(13) 0.0191(12) 0.0177(13) 0.0005(10) -0.0012(10) -0.0001(10)
N8 0.0153(11) 0.0158(10) 0.0134(11) -0.0006(8) 0.0004(8) 0.0007(8)
C8 0.084(3) 0.0292(18) 0.044(2) -0.0028(16) -0.005(2) 0.0283(19)
N7 0.0165(11) 0.0183(10) 0.0158(11) -0.0005(8) 0.0020(9) 0.0008(8)
C7 0.057(2) 0.0402(19) 0.0318(19) 0.0057(15) -0.0049(17) 0.0245(17)
N6 0.0168(11) 0.0206(11) 0.0174(11) -0.0018(9) -0.0009(9) 0.0011(9)
C6 0.0234(14) 0.0249(14) 0.0169(13) -0.0014(11) -0.0025(11) 0.0051(11)
N5 0.0156(11) 0.0171(10) 0.0143(11) -0.0014(8) -0.0012(8) 0.0014(8)
C5 0.0292(16) 0.0274(15) 0.0237(15) 0.0056(12) 0.0008(12) 0.0105(12)
N10 0.0167(11) 0.0190(10) 0.0168(11) 0.0009(9) 0.0001(9) 0.0049(8)
C10 0.0207(14) 0.0215(13) 0.0175(13) 0.0005(10) -0.0013(11) -0.0007(10)
N11 0.0162(11) 0.0181(10) 0.0131(11) 0.0000(8) -0.0005(8) 0.0019(8)
C11 0.0179(14) 0.0283(15) 0.0326(17) -0.0047(12) -0.0009(12) 0.0012(11)
N12 0.0189(11) 0.0155(10) 0.0171(11) 0.0052(8) 0.0010(9) 0.0010(8)
C12 0.0192(15) 0.0309(16) 0.0365(18) -0.0042(13) -0.0041(13) -0.0029(12)
N13 0.0160(11) 0.0164(10) 0.0167(11) 0.0013(8) 0.0006(9) -0.0005(8)
C13 0.0256(15) 0.0216(14) 0.0282(16) -0.0010(11) -0.0046(12) -0.0048(11)
N14 0.0158(11) 0.0155(10) 0.0142(11) 0.0007(8) 0.0006(8) 0.0008(8)
C14 0.0234(15) 0.0187(13) 0.0272(15) 0.0008(11) -0.0040(12) 0.0011(11)
N15 0.0156(11) 0.0201(11) 0.0126(11) -0.0008(8) -0.0009(8) -0.0007(8)
C15 0.0339(18) 0.0215(15) 0.059(2) -0.0069(15) -0.0086(16) -0.0038(13)
N16 0.0181(11) 0.0204(11) 0.0140(11) 0.0034(8) 0.0024(9) 0.0013(9)
C16 0.0200(17) 0.050(2) 0.090(3) -0.026(2) -0.0046(18) -0.0053(15)
N17 0.0169(11) 0.0197(11) 0.0143(11) 0.0006(8) 0.0010(9) 0.0004(8)
C17 0.0201(13) 0.0173(12) 0.0160(13) -0.0029(10) 0.0042(10) -0.0016(10)
N18 0.0196(11) 0.0198(11) 0.0129(11) -0.0035(8) 0.0005(9) 0.0014(9)
C18 0.0180(13) 0.0156(12) 0.0166(13) -0.0017(10) 0.0030(10) -0.0007(10)
C19 0.0259(15) 0.0216(13) 0.0139(13) 0.0016(10) 0.0011(11) 0.0019(11)
C22 0.0201(14) 0.0210(13) 0.0197(14) 0.0013(10) 0.0025(11) 0.0023(10)
C21 0.0217(14) 0.0250(14) 0.0255(15) -0.0004(11) 0.0079(12) 0.0013(11)
C20 0.0258(15) 0.0237(14) 0.0186(14) -0.0016(11) 0.0046(11) 0.0004(11)
C23 0.0299(18) 0.056(2) 0.0316(18) 0.0026(16) 0.0117(14) 0.0137(16)
C24 0.0372(19) 0.052(2) 0.0197(16) 0.0028(14) 0.0085(14) 0.0072(15)
C25 0.0240(14) 0.0180(12) 0.0138(13) 0.0009(10) -0.0011(10) 0.0033(10)
C27 0.0253(15) 0.0191(13) 0.0270(15) 0.0036(11) -0.0002(12) -0.0002(11)
C26 0.0217(14) 0.0191(12) 0.0155(13) -0.0007(10) -0.0015(10) 0.0035(10)
C28 0.0320(16) 0.0179(13) 0.0282(16) 0.0010(11) -0.0061(13) 0.0042(11)
C29 0.0308(16) 0.0205(13) 0.0227(15) -0.0004(11) -0.0028(12) 0.0080(11)
C30 0.0215(15) 0.0261(14) 0.0237(15) 0.0020(11) 0.0016(11) 0.0068(11)
C31 0.0362(19) 0.0290(16) 0.041(2) 0.0067(14) -0.0007(15) 0.0125(14)
C32 0.039(2) 0.0235(15) 0.059(2) 0.0154(15) -0.0039(17) 0.0028(14)
C33 0.0174(13) 0.0194(12) 0.0173(13) -0.0003(10) -0.0004(10) -0.0020(10)
C34 0.0174(13) 0.0195(12) 0.0167(13) -0.0017(10) -0.0011(10) -0.0003(10)
C35 0.0211(14) 0.0220(13) 0.0267(15) 0.0026(11) 0.0008(12) -0.0030(11)
C36 0.0232(15) 0.0261(14) 0.0315(17) -0.0044(12) 0.0015(12) -0.0069(12)
C37 0.0237(15) 0.0348(16) 0.0253(16) -0.0049(13) -0.0036(12) -0.0070(12)
C38 0.0217(14) 0.0341(16) 0.0178(14) 0.0002(12) -0.0026(11) -0.0046(12)
C39 0.042(2) 0.068(3) 0.034(2) -0.0016(18) -0.0129(16) -0.0246(19)
C40 0.0326(19) 0.0438(19) 0.044(2) -0.0004(16) -0.0030(15) -0.0198(15)
C41 0.0174(13) 0.0266(14) 0.0156(13) 0.0014(11) 0.0011(10) 0.0042(11)
C42 0.0173(13) 0.0265(14) 0.0133(13) 0.0007(10) -0.0005(10) 0.0026(10)
C43 0.0262(15) 0.0297(15) 0.0172(14) -0.0053(11) -0.0005(11) 0.0044(12)
C44 0.0253(15) 0.0427(17) 0.0135(14) -0.0012(12) -0.0003(11) 0.0077(13)
C45 0.0220(15) 0.0433(18) 0.0158(14) 0.0061(12) 0.0019(11) 0.0059(13)
C46 0.0242(15) 0.0317(15) 0.0192(14) 0.0044(12) 0.0030(12) 0.0007(12)
C47 0.041(2) 0.060(2) 0.0228(17) 0.0089(15) 0.0114(15) -0.0028(17)
C48 0.043(2) 0.055(2) 0.0171(15) -0.0072(14) 0.0057(14) 0.0105(16)
C49 0.0332(18) 0.0423(19) 0.0294(17) 0.0079(14) 0.0048(14) 0.0083(14)
C50 0.045(2) 0.0396(19) 0.045(2) 0.0117(16) 0.0066(17) 0.0099(16)
C51 0.055(3) 0.044(2) 0.069(3) 0.014(2) 0.002(2) -0.0085(19)
C52 0.036(2) 0.069(3) 0.068(3) 0.020(2) 0.000(2) -0.007(2)
C53 0.036(2) 0.063(3) 0.057(3) 0.018(2) 0.0114(19) 0.0204(19)
C54 0.043(2) 0.047(2) 0.037(2) 0.0044(16) 0.0091(16) 0.0148(16)
C55 0.045(2) 0.058(3) 0.055(3) 0.006(2) -0.017(2) 0.0023(19)
C56 0.059(3) 0.058(3) 0.057(3) 0.008(2) -0.007(2) 0.007(2)
C57 0.064(3) 0.116(5) 0.062(3) 0.043(3) 0.003(3) 0.020(3)
C58 0.064(4) 0.154(7) 0.069(4) 0.033(4) -0.007(3) -0.017(4)
C59 0.068(4) 0.163(7) 0.056(4) -0.027(4) 0.004(3) 0.004(4)
C60 0.066(3) 0.082(4) 0.104(5) -0.030(4) -0.022(3) 0.002(3)

loop_
_atom_type_symbol
_atom_type_description
_atom_type_scat_dispersion_real
_atom_type_scat_dispersion_imag
_atom_type_scat_source
C C 0.0033 0.0016 'International Tables Vol C Tables 4.2.6.8 and 6.1.1.4'
H H 0.0000 0.0000 'International Tables Vol C Tables 4.2.6.8 and 6.1.1.4'
Br Br -0.2901 2.4595 'International Tables Vol C Tables 4.2.6.8 and 6.1.1.4'
Cl Cl 0.1484 0.1585 'International Tables Vol C Tables 4.2.6.8 and 6.1.1.4'
N N 0.0061 0.0033 'International Tables Vol C Tables 4.2.6.8 and 6.1.1.4'
Ni Ni 0.3393 1.1124 'International Tables Vol C Tables 4.2.6.8 and 6.1.1.4'
Ru Ru -1.2594 0.8363 'International Tables Vol C Tables 4.2.6.8 and 6.1.1.4'

loop_
_geom_angle_atom_site_label_1
_geom_angle_atom_site_label_2
_geom_angle_atom_site_label_3
_geom_angle
_geom_angle_site_symmetry_1
_geom_angle_site_symmetry_3
_geom_angle_publ_flag
N2 Ru1 N8 92.45(8) . . ?
N2 Ru1 N14 88.39(8) . . ?
N8 Ru1 N14 89.76(8) . . ?
N2 Ru1 N17 89.49(8) . . ?
N8 Ru1 N17 177.65(9) . . ?
N14 Ru1 N17 91.62(8) . . ?
N2 Ru1 N11 177.59(8) . . ?
N8 Ru1 N11 89.71(8) . . ?
N14 Ru1 N11 90.56(8) . . ?
N17 Ru1 N11 88.37(8) . . ?
N2 Ru1 N5 90.41(8) . . ?
N8 Ru1 N5 88.56(8) . . ?
N14 Ru1 N5 177.89(8) . . ?
N17 Ru1 N5 90.10(8) . . ?
N11 Ru1 N5 90.71(8) . . ?
N1 C1 C2 107.0(2) . . ?
N1 C1 C6 132.3(2) . . ?
C2 C1 C6 120.6(2) . . ?
N2 N1 C1 107.2(2) . . ?
N2 N1 Ni1 120.89(16) . . ?
C1 N1 Ni1 131.87(18) . . ?
Ni1 Cl1 Ni1 97.58(2) . 3_666 ?
N9 Ni1 N1 98.17(9) . . ?
N9 Ni1 N15 96.00(8) . . ?
N1 Ni1 N15 89.46(8) . . ?
N9 Ni1 Cl1 100.38(6) . . ?
N1 Ni1 Cl1 160.98(6) . . ?
N15 Ni1 Cl1 92.72(6) . . ?
N9 Ni1 Cl1 98.49(6) . 3_666 ?
N1 Ni1 Cl1 90.77(6) . 3_666 ?
N15 Ni1 Cl1 165.32(6) . 3_666 ?
Cl1 Ni1 Cl1 82.42(2) . 3_666 ?
N3 Ni2 N4 94.85(9) . . ?
N3 Ni2 N18 94.87(9) . . ?
N4 Ni2 N18 97.07(9) . . ?
N3 Ni2 Cl2 129.52(7) . . ?
N4 Ni2 Cl2 116.74(7) . . ?
N18 Ni2 Cl2 117.10(7) . . ?
N3 C2 C1 107.4(2) . . ?
N3 C2 C3 131.2(3) . . ?
C1 C2 C3 121.4(2) . . ?
N1 N2 N3 110.9(2) . . ?
N1 N2 Ru1 125.74(16) . . ?
N3 N2 Ru1 123.15(16) . . ?
N10 Ni3 N7 94.34(9) . . ?
N10 Ni3 N6 97.78(9) . . ?
N7 Ni3 N6 92.44(9) . . ?
N10 Ni3 Cl3 119.01(7) . . ?
N7 Ni3 Cl3 123.64(7) . . ?
N6 Ni3 Cl3 122.65(7) . . ?
C4 C3 C2 117.7(3) . . ?
C4 C3 H3 121.1 . . ?
C2 C3 H3 121.1 . . ?
N2 N3 C2 107.5(2) . . ?
N2 N3 Ni2 122.87(17) . . ?
C2 N3 Ni2 129.49(17) . . ?
N12 Ni4 N16 94.12(9) . . ?
N12 Ni4 N13 93.80(9) . . ?
N16 Ni4 N13 97.52(9) . . ?
N12 Ni4 Cl4 119.57(7) . . ?
N16 Ni4 Cl4 123.04(7) . . ?
N13 Ni4 Cl4 121.80(7) . . ?
C3 C4 C5 121.0(3) . . ?
C3 C4 C8 119.4(3) . . ?
C5 C4 C8 119.6(3) . . ?
N5 N4 C9 107.8(2) . . ?
N5 N4 Ni2 120.24(17) . . ?
C9 N4 Ni2 131.66(18) . . ?
N8 N9 C18 107.1(2) . . ?
N8 N9 Ni1 121.77(16) . . ?
C18 N9 Ni1 131.01(18) . . ?
N4 C9 C10 106.8(2) . . ?
N4 C9 C14 132.0(2) . . ?
C10 C9 C14 121.2(2) . . ?
N7 N8 N9 110.8(2) . . ?
N7 N8 Ru1 123.62(16) . . ?
N9 N8 Ru1 125.56(16) . . ?
C4 C8 H8A 109.5 . . ?
C4 C8 H8B 109.5 . . ?
H8A C8 H8B 109.5 . . ?
C4 C8 H8C 109.5 . . ?
H8A C8 H8C 109.5 . . ?
H8B C8 H8C 109.5 . . ?
N8 N7 C17 107.6(2) . . ?
N8 N7 Ni3 123.57(17) . . ?
C17 N7 Ni3 128.56(18) . . ?
C5 C7 H7A 109.5 . . ?
C5 C7 H7B 109.5 . . ?
H7A C7 H7B 109.5 . . ?
C5 C7 H7C 109.5 . . ?
H7A C7 H7C 109.5 . . ?
H7B C7 H7C 109.5 . . ?
N5 N6 C10 107.8(2) . . ?
N5 N6 Ni3 122.66(17) . . ?
C10 N6 Ni3 129.49(18) . . ?
C5 C6 C1 118.1(3) . . ?
C5 C6 H6 120.9 . . ?
C1 C6 H6 120.9 . . ?
N6 N5 N4 110.3(2) . . ?
N6 N5 Ru1 124.04(16) . . ?
N4 N5 Ru1 125.20(16) . . ?
C6 C5 C4 121.2(3) . . ?
C6 C5 C7 119.1(3) . . ?
C4 C5 C7 119.8(3) . . ?
N11 N10 C25 107.7(2) . . ?
N11 N10 Ni3 122.10(16) . . ?
C25 N10 Ni3 129.99(18) . . ?
N6 C10 C9 107.2(2) . . ?
N6 C10 C11 131.1(3) . . ?
C9 C10 C11 121.7(3) . . ?
N12 N11 N10 110.4(2) . . ?
N12 N11 Ru1 124.52(16) . . ?
N10 N11 Ru1 125.11(16) . . ?
C12 C11 C10 117.4(3) . . ?
C12 C11 H11 121.3 . . ?
C10 C11 H11 121.3 . . ?
N11 N12 C26 108.0(2) . . ?
N11 N12 Ni4 121.91(16) . . ?
C26 N12 Ni4 130.01(18) . . ?
C11 C12 C13 121.2(3) . . ?
C11 C12 C16 119.7(3) . . ?
C13 C12 C16 119.2(3) . . ?
N14 N13 C34 107.7(2) . . ?
N14 N13 Ni4 124.19(17) . . ?
C34 N13 Ni4 128.12(18) . . ?
C14 C13 C12 121.2(3) . . ?
C14 C13 C15 120.1(3) . . ?
C12 C13 C15 118.7(3) . . ?
N13 N14 N15 111.3(2) . . ?
N13 N14 Ru1 122.54(16) . . ?
N15 N14 Ru1 126.14(16) . . ?
C13 C14 C9 117.3(3) . . ?
C13 C14 H14 121.3 . . ?
C9 C14 H14 121.3 . . ?
N14 N15 C33 106.8(2) . . ?
N14 N15 Ni1 120.21(16) . . ?
C33 N15 Ni1 132.99(18) . . ?
C13 C15 H15A 109.5 . . ?
C13 C15 H15B 109.5 . . ?
H15A C15 H15B 109.5 . . ?
C13 C15 H15C 109.5 . . ?
H15A C15 H15C 109.5 . . ?
H15B C15 H15C 109.5 . . ?
N17 N16 C41 107.7(2) . . ?
N17 N16 Ni4 122.34(17) . . ?
C41 N16 Ni4 129.86(18) . . ?
C12 C16 H16A 109.5 . . ?
C12 C16 H16B 109.5 . . ?
H16A C16 H16B 109.5 . . ?
C12 C16 H16C 109.5 . . ?
H16A C16 H16C 109.5 . . ?
H16B C16 H16C 109.5 . . ?
N16 N17 N18 110.5(2) . . ?
N16 N17 Ru1 124.18(17) . . ?
N18 N17 Ru1 124.91(17) . . ?
N7 C17 C18 107.3(2) . . ?
N7 C17 C22 130.5(3) . . ?
C18 C17 C22 122.2(2) . . ?
N17 N18 C42 107.4(2) . . ?
N17 N18 Ni2 120.69(17) . . ?
C42 N18 Ni2 131.81(18) . . ?
N9 C18 C17 107.2(2) . . ?
N9 C18 C19 132.9(3) . . ?
C17 C18 C19 119.9(2) . . ?
C20 C19 C18 118.9(3) . . ?
C20 C19 H19 120.5 . . ?
C18 C19 H19 120.5 . . ?
C21 C22 C17 117.7(3) . . ?
C21 C22 H22 121.1 . . ?
C17 C22 H22 121.1 . . ?
C22 C21 C20 120.5(3) . . ?
C22 C21 C23 120.0(3) . . ?
C20 C21 C23 119.5(3) . . ?
C19 C20 C21 120.7(3) . . ?
C19 C20 C24 119.6(3) . . ?
C21 C20 C24 119.6(3) . . ?
C21 C23 H23A 109.5 . . ?
C21 C23 H23B 109.5 . . ?
H23A C23 H23B 109.5 . . ?
C21 C23 H23C 109.5 . . ?
H23A C23 H23C 109.5 . . ?
H23B C23 H23C 109.5 . . ?
C20 C24 H24A 109.5 . . ?
C20 C24 H24B 109.5 . . ?
H24A C24 H24B 109.5 . . ?
C20 C24 H24C 109.5 . . ?
H24A C24 H24C 109.5 . . ?
H24B C24 H24C 109.5 . . ?
N10 C25 C26 106.8(2) . . ?
N10 C25 C30 131.7(3) . . ?
C26 C25 C30 121.4(2) . . ?
C28 C27 C26 117.4(3) . . ?
C28 C27 H27 121.3 . . ?
C26 C27 H27 121.3 . . ?
N12 C26 C25 107.1(2) . . ?
N12 C26 C27 131.5(3) . . ?
C25 C26 C27 121.5(2) . . ?
C27 C28 C29 121.1(3) . . ?
C27 C28 C32 119.3(3) . . ?
C29 C28 C32 119.6(3) . . ?
C30 C29 C28 121.0(3) . . ?
C30 C29 C31 119.2(3) . . ?
C28 C29 C31 119.8(3) . . ?
C29 C30 C25 117.5(3) . . ?
C29 C30 H30 121.2 . . ?
C25 C30 H30 121.2 . . ?
C29 C31 H31A 109.5 . . ?
C29 C31 H31B 109.5 . . ?
H31A C31 H31B 109.5 . . ?
C29 C31 H31C 109.5 . . ?
H31A C31 H31C 109.5 . . ?
H31B C31 H31C 109.5 . . ?
C28 C32 H32A 109.5 . . ?
C28 C32 H32B 109.5 . . ?
H32A C32 H32B 109.5 . . ?
C28 C32 H32C 109.5 . . ?
H32A C32 H32C 109.5 . . ?
H32B C32 H32C 109.5 . . ?
N15 C33 C34 107.1(2) . . ?
N15 C33 C38 133.1(3) . . ?
C34 C33 C38 119.8(2) . . ?
N13 C34 C33 107.1(2) . . ?
N13 C34 C35 130.5(3) . . ?
C33 C34 C35 122.4(2) . . ?
C36 C35 C34 117.7(3) . . ?
C36 C35 H35 121.1 . . ?
C34 C35 H35 121.1 . . ?
C35 C36 C37 120.5(3) . . ?
C35 C36 C40 119.5(3) . . ?
C37 C36 C40 120.0(3) . . ?
C38 C37 C36 121.3(3) . . ?
C38 C37 C39 119.8(3) . . ?
C36 C37 C39 118.9(3) . . ?
C37 C38 C33 118.4(3) . . ?
C37 C38 H38 120.8 . . ?
C33 C38 H38 120.8 . . ?
C37 C39 H39A 109.5 . . ?
C37 C39 H39B 109.5 . . ?
H39A C39 H39B 109.5 . . ?
C37 C39 H39C 109.5 . . ?
H39A C39 H39C 109.5 . . ?
H39B C39 H39C 109.5 . . ?
C36 C40 H40A 109.5 . . ?
C36 C40 H40B 109.5 . . ?
H40A C40 H40B 109.5 . . ?
C36 C40 H40C 109.5 . . ?
H40A C40 H40C 109.5 . . ?
H40B C40 H40C 109.5 . . ?
N16 C41 C42 107.1(2) . . ?
N16 C41 C46 131.1(3) . . ?
C42 C41 C46 121.7(3) . . ?
N18 C42 C41 107.3(2) . . ?
N18 C42 C43 131.8(3) . . ?
C41 C42 C43 120.8(3) . . ?
C44 C43 C42 117.5(3) . . ?
C44 C43 H43 121.2 . . ?
C42 C43 H43 121.2 . . ?
C43 C44 C45 121.4(3) . . ?
C43 C44 C48 119.2(3) . . ?
C45 C44 C48 119.5(3) . . ?
C46 C45 C44 120.9(3) . . ?
C46 C45 C47 119.4(3) . . ?
C44 C45 C47 119.7(3) . . ?
C45 C46 C41 117.6(3) . . ?
C45 C46 H46 121.2 . . ?
C41 C46 H46 121.2 . . ?
C45 C47 H47A 109.5 . . ?
C45 C47 H47B 109.5 . . ?
H47A C47 H47B 109.5 . . ?
C45 C47 H47C 109.5 . . ?
H47A C47 H47C 109.5 . . ?
H47B C47 H47C 109.5 . . ?
C44 C48 H48A 109.5 . . ?
C44 C48 H48B 109.5 . . ?
H48A C48 H48B 109.5 . . ?
C44 C48 H48C 109.5 . . ?
H48A C48 H48C 109.5 . . ?
H48B C48 H48C 109.5 . . ?
C54 C49 C50 121.6(4) . . ?
C54 C49 Br2 119.7(3) . . ?
C50 C49 Br2 118.7(3) . . ?
C49 C50 C51 119.2(4) . . ?
C49 C50 H50 120.4 . . ?
C51 C50 H50 120.4 . . ?
C52 C51 C50 120.1(4) . . ?
C52 C51 H51 119.9 . . ?
C50 C51 H51 119.9 . . ?
C53 C52 C51 120.0(4) . . ?
C53 C52 H52 120.0 . . ?
C51 C52 H52 120.0 . . ?
C52 C53 C54 120.7(4) . . ?
C52 C53 H53 119.7 . . ?
C54 C53 H53 119.7 . . ?
C49 C54 C53 118.3(4) . . ?
C49 C54 H54 120.8 . . ?
C53 C54 H54 120.8 . . ?
C56 C55 C60 120.3(5) . . ?
C56 C55 Br1 119.3(4) . . ?
C60 C55 Br1 120.4(4) . . ?
C55 C56 C57 125.4(5) . . ?
C55 C56 H56 117.3 . . ?
C57 C56 H56 117.3 . . ?
C56 C57 C58 113.1(6) . . ?
C56 C57 H57 123.5 . . ?
C58 C57 H57 123.5 . . ?
C59 C58 C57 123.4(6) . . ?
C59 C58 H58 118.3 . . ?
C57 C58 H58 118.3 . . ?
C60 C59 C58 120.4(6) . . ?
C60 C59 H59 119.8 . . ?
C58 C59 H59 119.8 . . ?
C59 C60 C55 117.3(6) . . ?
C59 C60 H60 121.3 . . ?
C55 C60 H60 121.3 . . ?

loop_
_geom_bond_atom_site_label_1
_geom_bond_atom_site_label_2
_geom_bond_distance
_geom_bond_site_symmetry_2
_geom_bond_publ_flag
Ru1 N2 2.073(2) . ?
Ru1 N8 2.074(2) . ?
Ru1 N14 2.078(2) . ?
Ru1 N17 2.080(2) . ?
Ru1 N11 2.087(2) . ?
Ru1 N5 2.087(2) . ?
C1 N1 1.373(3) . ?
C1 C2 1.393(4) . ?
C1 C6 1.410(4) . ?
N1 N2 1.334(3) . ?
N1 Ni1 2.024(2) . ?
Cl1 Ni1 2.3578(7) . ?
Cl1 Ni1 2.4096(7) 3_666 ?
Br1 C55 1.897(5) . ?
Ni1 N9 1.994(2) . ?
Ni1 N15 2.050(2) . ?
Ni2 N3 1.971(2) . ?
Ni2 N4 1.972(2) . ?
Ni2 N18 1.977(2) . ?
Ni2 Cl2 2.1651(8) . ?
C2 N3 1.358(3) . ?
C2 C3 1.413(4) . ?
N2 N3 1.340(3) . ?
Br2 C49 1.901(4) . ?
Ni3 N10 1.956(2) . ?
Ni3 N7 1.964(2) . ?
Ni3 N6 1.968(2) . ?
Ni3 Cl3 2.1526(8) . ?
C3 C4 1.369(4) . ?
C3 H3 0.9500 . ?
Ni4 N12 1.960(2) . ?
Ni4 N16 1.960(2) . ?
Ni4 N13 1.961(2) . ?
Ni4 Cl4 2.1651(8) . ?
C4 C5 1.435(4) . ?
C4 C8 1.515(4) . ?
N4 N5 1.337(3) . ?
N4 C9 1.367(3) . ?
N9 N8 1.336(3) . ?
N9 C18 1.368(3) . ?
C9 C10 1.395(4) . ?
C9 C14 1.407(4) . ?
N8 N7 1.335(3) . ?
C8 H8A 0.9800 . ?
C8 H8B 0.9800 . ?
C8 H8C 0.9800 . ?
N7 C17 1.359(3) . ?
C7 C5 1.516(4) . ?
C7 H7A 0.9800 . ?
C7 H7B 0.9800 . ?
C7 H7C 0.9800 . ?
N6 N5 1.335(3) . ?
N6 C10 1.362(3) . ?
C6 C5 1.370(4) . ?
C6 H6 0.9500 . ?
N10 N11 1.333(3) . ?
N10 C25 1.366(3) . ?
C10 C11 1.404(4) . ?
N11 N12 1.332(3) . ?
C11 C12 1.373(4) . ?
C11 H11 0.9500 . ?
N12 C26 1.358(3) . ?
C12 C13 1.435(4) . ?
C12 C16 1.508(4) . ?
N13 N14 1.331(3) . ?
N13 C34 1.360(3) . ?
C13 C14 1.379(4) . ?
C13 C15 1.510(4) . ?
N14 N15 1.336(3) . ?
C14 H14 0.9500 . ?
N15 C33 1.375(3) . ?
C15 H15A 0.9800 . ?
C15 H15B 0.9800 . ?
C15 H15C 0.9800 . ?
N16 N17 1.334(3) . ?
N16 C41 1.362(3) . ?
C16 H16A 0.9800 . ?
C16 H16B 0.9800 . ?
C16 H16C 0.9800 . ?
N17 N18 1.340(3) . ?
C17 C18 1.389(4) . ?
C17 C22 1.411(4) . ?
N18 C42 1.362(3) . ?
C18 C19 1.401(4) . ?
C19 C20 1.375(4) . ?
C19 H19 0.9500 . ?
C22 C21 1.371(4) . ?
C22 H22 0.9500 . ?
C21 C20 1.441(4) . ?
C21 C23 1.509(4) . ?
C20 C24 1.498(4) . ?
C23 H23A 0.9800 . ?
C23 H23B 0.9800 . ?
C23 H23C 0.9800 . ?
C24 H24A 0.9800 . ?
C24 H24B 0.9800 . ?
C24 H24C 0.9800 . ?
C25 C26 1.393(4) . ?
C25 C30 1.400(4) . ?
C27 C28 1.375(4) . ?
C27 C26 1.401(4) . ?
C27 H27 0.9500 . ?
C28 C29 1.437(4) . ?
C28 C32 1.508(4) . ?
C29 C30 1.373(4) . ?
C29 C31 1.498(4) . ?
C30 H30 0.9500 . ?
C31 H31A 0.9800 . ?
C31 H31B 0.9800 . ?
C31 H31C 0.9800 . ?
C32 H32A 0.9800 . ?
C32 H32B 0.9800 . ?
C32 H32C 0.9800 . ?
C33 C34 1.397(4) . ?
C33 C38 1.410(4) . ?
C34 C35 1.411(4) . ?
C35 C36 1.371(4) . ?
C35 H35 0.9500 . ?
C36 C37 1.441(4) . ?
C36 C40 1.509(4) . ?
C37 C38 1.379(4) . ?
C37 C39 1.513(4) . ?
C38 H38 0.9500 . ?
C39 H39A 0.9800 . ?
C39 H39B 0.9800 . ?
C39 H39C 0.9800 . ?
C40 H40A 0.9800 . ?
C40 H40B 0.9800 . ?
C40 H40C 0.9800 . ?
C41 C42 1.391(4) . ?
C41 C46 1.403(4) . ?
C42 C43 1.412(4) . ?
C43 C44 1.371(4) . ?
C43 H43 0.9500 . ?
C44 C45 1.434(5) . ?
C44 C48 1.510(4) . ?
C45 C46 1.371(4) . ?
C45 C47 1.510(4) . ?
C46 H46 0.9500 . ?
C47 H47A 0.9800 . ?
C47 H47B 0.9800 . ?
C47 H47C 0.9800 . ?
C48 H48A 0.9800 . ?
C48 H48B 0.9800 . ?
C48 H48C 0.9800 . ?
C49 C54 1.374(5) . ?
C49 C50 1.376(5) . ?
C50 C51 1.378(6) . ?
C50 H50 0.9500 . ?
C51 C52 1.376(6) . ?
C51 H51 0.9500 . ?
C52 C53 1.374(6) . ?
C52 H52 0.9500 . ?
C53 C54 1.387(6) . ?
C53 H53 0.9500 . ?
C54 H54 0.9500 . ?
C55 C56 1.363(6) . ?
C55 C60 1.399(7) . ?
C56 C57 1.383(6) . ?
C56 H56 0.9500 . ?
C57 C58 1.412(9) . ?
C57 H57 0.9500 . ?
C58 C59 1.393(9) . ?
C58 H58 0.9500 . ?
C59 C60 1.386(9) . ?
C59 H59 0.9500 . ?
C60 H60 0.9500 . ?
